data_1510396
loop_
_publ_author_name
'Cohen, J.'
'Mayer, I.'
'Felner, I.'

_publ_section_title
;
 The crystal structure of the M Au2 Si2 rare earth compounds
;
_journal_name_full 'Journal of the Less-Common Metals'
_journal_page_first 181
_journal_page_last 184
_journal_paper_doi 10.1016/0022-5088(73)90103-3
_journal_volume 30
_journal_year 1973
_chemical_formula_sum 'Au2 Eu Si2'
_space_group_IT_number 139
_symmetry_space_group_name_Hall '-I 4 2'
_symmetry_space_group_name_H-M 'I 4/m m m'
_cell_angle_alpha 90
_cell_angle_beta 90
_cell_angle_gamma 90
_cell_formula_units_Z 2
_cell_length_a 4.352
_cell_length_b 4.352
_cell_length_c 10.11
_cell_volume 191.482
_citation_journal_id_ASTM JCOMAH
_cod_data_source_file gold_485.cif
_cod_data_source_block Au2Eu1Si2
_cod_original_cell_volume 191.4824
_cod_original_formula_sum 'Au2 Eu1 Si2'
_cod_database_code 1510396

loop_
_symmetry_equiv_pos_as_xyz
x,y,z
-y,x,z
-x,-y,z
y,-x,z
x,-y,-z
y,x,-z
-x,y,-z
-y,-x,-z
-x,-y,-z
y,-x,-z
x,y,-z
-y,x,-z
-x,y,z
-y,-x,z
x,-y,z
y,x,z
x+1/2,y+1/2,z+1/2
-y+1/2,x+1/2,z+1/2
-x+1/2,-y+1/2,z+1/2
y+1/2,-x+1/2,z+1/2
x+1/2,-y+1/2,-z+1/2
y+1/2,x+1/2,-z+1/2
-x+1/2,y+1/2,-z+1/2
-y+1/2,-x+1/2,-z+1/2
-x+1/2,-y+1/2,-z+1/2
y+1/2,-x+1/2,-z+1/2
x+1/2,y+1/2,-z+1/2
-y+1/2,x+1/2,-z+1/2
-x+1/2,y+1/2,z+1/2
-y+1/2,-x+1/2,z+1/2
x+1/2,-y+1/2,z+1/2
y+1/2,x+1/2,z+1/2

loop_
_atom_site_label
_atom_site_type_symbol
_atom_site_fract_x
_atom_site_fract_y
_atom_site_fract_z
_atom_site_occupancy
_atom_site_U_iso_or_equiv
Au1 Au 0 0.5 0.25 1 0.0
Eu1 Eu 0 0 0 1 0.0
Si1 Si 0 0 0.39 1 0.0
